data_1555097
loop_
_publ_author_name
'Surendra Reddy, G.'
'Ramachary, Dhevalapally B.'

_publ_section_title
;
 Reaction engineering and photophysical studies of fully enriched
 C-vinyl-1,2,3-triazoles
;
_journal_issue 21
_journal_name_full 'Organic Chemistry Frontiers'
_journal_page_first 3620
_journal_paper_doi 10.1039/C9QO00864K
_journal_volume 6
_journal_year 2019
_chemical_formula_moiety '0.67(C18 H14 Cl N3)'
_chemical_formula_sum 'C12 H9.33 Cl0.67 N2'
_chemical_formula_weight 205.18
_space_group_crystal_system monoclinic
_space_group_IT_number 14
_space_group_name_Hall '-P 2yn'
_space_group_name_H-M_alt 'P 1 21/n 1'
_atom_sites_solution_hydrogens geom
_atom_sites_solution_primary dual
_audit_creation_date 2019-06-04
_audit_creation_method
;
Olex2 1.2
(compiled 2018.05.29 svn.r3508 for OlexSys, GUI svn.r5506)
;
_audit_update_record
;
2019-06-25 deposited with the CCDC.	2019-08-19 downloaded from the CCDC.
;
_cell_angle_alpha 90
_cell_angle_beta 94.414(5)
_cell_angle_gamma 90
_cell_formula_units_Z 6
_cell_length_a 14.4450(9)
_cell_length_b 6.6377(3)
_cell_length_c 15.6545(6)
_cell_measurement_reflns_used 4124
_cell_measurement_temperature 297.4(6)
_cell_measurement_theta_max 25.7740
_cell_measurement_theta_min 2.6040
_cell_volume 1496.53(13)
_computing_cell_refinement 'CrysAlisPro 1.171.40.35a (Rigaku OD, 2018)'
_computing_data_collection 'CrysAlisPro 1.171.40.35a (Rigaku OD, 2018)'
_computing_data_reduction 'CrysAlisPro 1.171.40.35a (Rigaku OD, 2018)'
_computing_molecular_graphics 'Olex2 (Dolomanov et al., 2009)'
_computing_publication_material 'Olex2 (Dolomanov et al., 2009)'
_computing_structure_refinement 'XL (Sheldrick, 2008)'
_computing_structure_solution 'ShelXT (Sheldrick, 2015)'
_diffrn_ambient_environment air
_diffrn_ambient_temperature 297.4(6)
_diffrn_detector 'CCD plate'
_diffrn_detector_area_resol_mean 10.0000
_diffrn_detector_type HyPix3000
_diffrn_measured_fraction_theta_full 0.999
_diffrn_measured_fraction_theta_max 0.999
_diffrn_measurement_details
;
List of Runs (angles in degrees, time in seconds):

  # Type    Start    End  Width  t~exp~   \w     \q     \k     \f   Frames
#--------------------------------------------------------------------------
  1  \w    -21.00   9.00   0.50   10.63    --  -14.97 -79.00  44.00   60
  2  \w    -35.00  22.00   0.50   10.63    --  -14.97 -94.00  30.00  114
  3  \w    -48.00 -20.00   0.50   10.63    --   16.22 -79.00  44.00   56
  4  \w    -55.00  38.00   0.50   10.63    --   16.22 -30.00  30.00  186
  5  \w    -65.00 -39.00   0.50   10.63    --  -14.97 -79.00  44.00   52
  6  \w    -29.00  20.00   0.50   10.63    --  -14.97 -94.00 150.00   98
  7  \w     -5.00  35.00   0.50   10.63    --   16.22  79.00 168.00   80
  8  \w     39.00  71.00   0.50   10.63    --   16.22  79.00 168.00   64
  9  \w     22.00  49.00   0.50   10.63    --  -14.97  79.00 168.00   54
 10  \w    -54.00 -29.00   0.50   10.63    --  -14.97 125.00  90.00   50
 11  \w    -24.00  15.00   0.50   10.63    --  -14.97 -94.00 -90.00   78
 12  \w     11.00  44.00   0.50   10.63    --   16.22-125.00-120.00   66
 13  \w    -22.00  23.00   0.50   10.63    --   16.22 -45.00-150.00   90
 14  \w     -2.00  82.00   0.50   10.63    --   16.22  45.00 -90.00  168
 15  \w    -52.00 -27.00   0.50   10.63    --   16.22 -45.00-150.00   50
 16  \w    -64.00 -31.00   0.50   10.63    --  -14.97 125.00-180.00   66
 17  \w    -61.00 -31.00   0.50   10.63    --  -14.97 125.00-150.00   60
 18  \w    -52.00 -12.00   0.50   10.63    --  -14.97 125.00-120.00   80
;
_diffrn_measurement_device 'four-circle diffractometer'
_diffrn_measurement_device_type 'XtaLAB Synergy, Single source at offset/far, HyPix3000'
_diffrn_measurement_method '\w scans'
_diffrn_orient_matrix_type 'CrysAlisPro convention (1999,Acta A55,543-557)'
_diffrn_orient_matrix_UB_11 -0.0317445000
_diffrn_orient_matrix_UB_12 -0.0271511000
_diffrn_orient_matrix_UB_13 0.0304566000
_diffrn_orient_matrix_UB_21 -0.0268237000
_diffrn_orient_matrix_UB_22 0.0870331000
_diffrn_orient_matrix_UB_23 -0.0109378000
_diffrn_orient_matrix_UB_31 -0.0264935000
_diffrn_orient_matrix_UB_32 -0.0557216000
_diffrn_orient_matrix_UB_33 -0.0318603000
_diffrn_radiation_monochromator mirror
_diffrn_radiation_probe x-ray
_diffrn_radiation_type MoK\a
_diffrn_radiation_wavelength 0.71073
_diffrn_reflns_av_R_equivalents 0.0804
_diffrn_reflns_av_unetI/netI 0.0505
_diffrn_reflns_Laue_measured_fraction_full 0.999
_diffrn_reflns_Laue_measured_fraction_max 0.999
_diffrn_reflns_limit_h_max 17
_diffrn_reflns_limit_h_min -17
_diffrn_reflns_limit_k_max 7
_diffrn_reflns_limit_k_min -7
_diffrn_reflns_limit_l_max 18
_diffrn_reflns_limit_l_min -18
_diffrn_reflns_number 11729
_diffrn_reflns_point_group_measured_fraction_full 0.999
_diffrn_reflns_point_group_measured_fraction_max 0.999
_diffrn_reflns_theta_full 25.000
_diffrn_reflns_theta_max 25.022
_diffrn_reflns_theta_min 1.996
_diffrn_source 'micro-focus sealed X-ray tube'
_diffrn_source_type 'PhotonJet (Mo) X-ray Source'
_exptl_absorpt_coefficient_mu 0.255
_exptl_absorpt_correction_T_max 1.00000
_exptl_absorpt_correction_T_min 0.55190
_exptl_absorpt_correction_type multi-scan
_exptl_absorpt_process_details
;
CrysAlisPro 1.171.40.35a (Rigaku Oxford Diffraction, 2018)
Empirical absorption correction using spherical harmonics,
 implemented in SCALE3 ABSPACK scaling algorithm.
;
_exptl_crystal_colour colourless
_exptl_crystal_colour_primary colourless
_exptl_crystal_density_diffrn 1.366
_exptl_crystal_description block
_exptl_crystal_F_000 640
_exptl_crystal_size_max 0.2
_exptl_crystal_size_mid 0.16
_exptl_crystal_size_min 0.12
_refine_diff_density_max 0.398
_refine_diff_density_min -0.282
_refine_diff_density_rms 0.071
_refine_ls_extinction_method none
_refine_ls_goodness_of_fit_ref 1.046
_refine_ls_hydrogen_treatment constr
_refine_ls_matrix_type full
_refine_ls_number_parameters 199
_refine_ls_number_reflns 2641
_refine_ls_number_restraints 0
_refine_ls_restrained_S_all 1.046
_refine_ls_R_factor_all 0.1144
_refine_ls_R_factor_gt 0.0775
_refine_ls_shift/su_max 0.000
_refine_ls_shift/su_mean 0.000
_refine_ls_structure_factor_coef Fsqd
_refine_ls_weighting_details 'w=1/[\s^2^(Fo^2^)+(0.1662P)^2^] where P=(Fo^2^+2Fc^2^)/3'
_refine_ls_weighting_scheme calc
_refine_ls_wR_factor_gt 0.2213
_refine_ls_wR_factor_ref 0.2595
_reflns_Friedel_coverage 0.000
_reflns_number_gt 1601
_reflns_number_total 2641
_reflns_threshold_expression 'I > 2\s(I)'
_cod_data_source_file c9qo00864k3.cif
_cod_data_source_block dbr0415-5-2019
_cod_database_code 1555097
_shelx_shelxl_version_number 2014/7
_shelx_space_group_comment
;
The symmetry employed for this shelxl refinement is uniquely defined
by the following loop, which should always be used as a source of
symmetry information in preference to the above space-group names.
They are only intended as comments.
;
_shelx_estimated_absorpt_t_max 0.970
_shelx_estimated_absorpt_t_min 0.951
_reflns_odcompleteness_completeness 99.58
_reflns_odcompleteness_iscentric 1
_reflns_odcompleteness_theta 26.32
_olex2_refinement_description
;
1. Fixed Uiso
 At 1.2 times of:
  All C(H) groups, All C(H,H) groups
2.a Secondary CH2 refined with riding coordinates:
 C00I(H00C,H00F), C00L(H00I,H00L)
2.b Aromatic/amide H refined with riding coordinates:
 C009(H009), C00A(H00A), C00B(H00B), C00D(H00D), C00E(H00E), C00G(H00G),
 C00H(H00H), C00J(H00J), C00K(H00K), C00M(H00M)
;
_olex2_submission_special_instructions 'No special instructions were received'
_oxdiff_exptl_absorpt_empirical_details
;
Empirical correction (ABSPACK) includes:
- Absorption correction using spherical harmonics
- Frame scaling
;
_oxdiff_exptl_absorpt_empirical_full_max 1.990
_oxdiff_exptl_absorpt_empirical_full_min 0.385

loop_
_space_group_symop_operation_xyz
'x, y, z'
'-x+1/2, y+1/2, -z+1/2'
'-x, -y, -z'
'x-1/2, -y-1/2, z-1/2'

loop_
_atom_site_label
_atom_site_type_symbol
_atom_site_fract_x
_atom_site_fract_y
_atom_site_fract_z
_atom_site_U_iso_or_equiv
_atom_site_adp_type
_atom_site_occupancy
_atom_site_site_symmetry_order
_atom_site_calc_flag
_atom_site_refinement_flags_posn
Cl1 Cl 0.62423(10) 1.0832(2) 0.91076(7) 0.0962(6) Uani 1 1 d .
N002 N 0.6239(2) 0.5793(4) 0.60040(17) 0.0536(8) Uani 1 1 d .
N003 N 0.6097(2) 0.3766(4) 0.6111(2) 0.0687(10) Uani 1 1 d .
N004 N 0.6063(2) 0.2945(4) 0.5355(2) 0.0720(10) Uani 1 1 d .
C005 C 0.6293(2) 0.6207(5) 0.5171(2) 0.0541(9) Uani 1 1 d .
C006 C 0.6316(2) 0.5806(5) 0.3356(2) 0.0540(9) Uani 1 1 d .
C007 C 0.6267(2) 0.7037(5) 0.6744(2) 0.0552(9) Uani 1 1 d .
C008 C 0.6185(3) 0.4395(5) 0.4759(2) 0.0574(10) Uani 1 1 d .
C009 C 0.6175(3) 0.4204(5) 0.3848(2) 0.0620(10) Uani 1 1 d .
H009 H 0.6070 0.2949 0.3595 0.074 Uiso 1 1 calc R
C00A C 0.6628(3) 0.6290(6) 0.7521(2) 0.0621(10) Uani 1 1 d .
H00A H 0.6871 0.4993 0.7553 0.074 Uiso 1 1 calc R
C00B C 0.5905(3) 1.0129(6) 0.7423(2) 0.0630(10) Uani 1 1 d .
H00B H 0.5662 1.1427 0.7391 0.076 Uiso 1 1 calc R
C00C C 0.6268(2) 0.5683(6) 0.2412(2) 0.0586(10) Uani 1 1 d .
C00D C 0.5912(3) 0.8967(5) 0.6698(2) 0.0604(10) Uani 1 1 d .
H00D H 0.5676 0.9483 0.6174 0.072 Uiso 1 1 calc R
C00E C 0.6632(3) 0.7449(6) 0.8248(2) 0.0641(10) Uani 1 1 d .
H00E H 0.6883 0.6948 0.8771 0.077 Uiso 1 1 calc R
C00F C 0.6258(3) 0.9367(6) 0.8196(2) 0.0629(10) Uani 1 1 d .
C00G C 0.5842(3) 0.4055(6) 0.1973(2) 0.0735(12) Uani 1 1 d .
H00G H 0.5590 0.3024 0.2284 0.088 Uiso 1 1 calc R
C00H C 0.6612(3) 0.7185(7) 0.1912(3) 0.0806(13) Uani 1 1 d .
H00H H 0.6891 0.8310 0.2174 0.097 Uiso 1 1 calc R
C00I C 0.6535(3) 0.7811(6) 0.3786(2) 0.0793(13) Uani 1 1 d .
H00C H 0.7176 0.8126 0.3695 0.095 Uiso 1 1 calc R
H00F H 0.6155 0.8819 0.3478 0.095 Uiso 1 1 calc R
C00J C 0.6132(3) 0.5458(8) 0.0623(3) 0.0815(14) Uani 1 1 d .
H00J H 0.6080 0.5393 0.0028 0.098 Uiso 1 1 calc R
C00K C 0.5785(3) 0.3933(7) 0.1098(3) 0.0871(14) Uani 1 1 d .
H00K H 0.5511 0.2815 0.0824 0.105 Uiso 1 1 calc R
C00L C 0.6422(4) 0.8096(6) 0.4698(2) 0.0874(14) Uani 1 1 d .
H00I H 0.5890 0.8960 0.4759 0.105 Uiso 1 1 calc R
H00L H 0.6966 0.8786 0.4957 0.105 Uiso 1 1 calc R
C00M C 0.6548(3) 0.7043(8) 0.1025(3) 0.0894(14) Uani 1 1 d .
H00M H 0.6796 0.8060 0.0704 0.107 Uiso 1 1 calc R

loop_
_atom_site_aniso_label
_atom_site_aniso_U_11
_atom_site_aniso_U_22
_atom_site_aniso_U_33
_atom_site_aniso_U_23
_atom_site_aniso_U_13
_atom_site_aniso_U_12
Cl1 0.1356(12) 0.0898(11) 0.0632(7) -0.0166(5) 0.0077(6) -0.0023(7)
N002 0.072(2) 0.0339(17) 0.0550(17) 0.0046(12) 0.0084(13) 0.0013(13)
N003 0.108(3) 0.0328(18) 0.066(2) 0.0109(14) 0.0142(18) 0.0085(16)
N004 0.116(3) 0.0330(18) 0.068(2) 0.0060(15) 0.0139(18) 0.0023(17)
C005 0.073(2) 0.0317(19) 0.059(2) 0.0061(15) 0.0111(16) 0.0008(16)
C006 0.059(2) 0.039(2) 0.065(2) -0.0006(15) 0.0058(16) -0.0003(15)
C007 0.069(2) 0.040(2) 0.058(2) 0.0071(15) 0.0128(16) -0.0006(16)
C008 0.076(3) 0.030(2) 0.067(2) 0.0059(15) 0.0096(17) 0.0022(16)
C009 0.087(3) 0.037(2) 0.063(2) -0.0054(16) 0.0077(18) -0.0014(17)
C00A 0.073(3) 0.053(2) 0.061(2) 0.0147(17) 0.0069(17) 0.0076(18)
C00B 0.088(3) 0.044(2) 0.058(2) 0.0032(17) 0.0084(18) -0.0011(19)
C00C 0.059(2) 0.054(2) 0.064(2) 0.0003(17) 0.0075(17) -0.0007(17)
C00D 0.090(3) 0.039(2) 0.0524(19) 0.0101(15) 0.0060(18) 0.0034(17)
C00E 0.074(3) 0.066(3) 0.052(2) 0.0126(18) 0.0014(17) 0.000(2)
C00F 0.079(3) 0.056(3) 0.054(2) -0.0005(17) 0.0098(18) -0.0135(19)
C00G 0.086(3) 0.070(3) 0.066(2) -0.003(2) 0.012(2) -0.013(2)
C00H 0.105(3) 0.072(3) 0.065(2) 0.004(2) 0.008(2) -0.018(2)
C00I 0.131(4) 0.043(2) 0.064(2) 0.0010(17) 0.005(2) -0.024(2)
C00J 0.080(3) 0.112(4) 0.052(2) -0.002(2) 0.002(2) -0.007(3)
C00K 0.088(3) 0.101(4) 0.072(3) -0.017(3) 0.009(2) -0.021(3)
C00L 0.163(4) 0.038(2) 0.063(2) 0.0059(18) 0.026(3) -0.016(2)
C00M 0.105(4) 0.096(4) 0.067(3) 0.016(2) 0.007(2) -0.012(3)

loop_
_atom_type_symbol
_atom_type_description
_atom_type_scat_dispersion_real
_atom_type_scat_dispersion_imag
_atom_type_scat_source
C C 0.0033 0.0016 'International Tables Vol C Tables 4.2.6.8 and 6.1.1.4'
H H 0.0000 0.0000 'International Tables Vol C Tables 4.2.6.8 and 6.1.1.4'
Cl Cl 0.1484 0.1585 'International Tables Vol C Tables 4.2.6.8 and 6.1.1.4'
N N 0.0061 0.0033 'International Tables Vol C Tables 4.2.6.8 and 6.1.1.4'

loop_
_geom_angle_atom_site_label_1
_geom_angle_atom_site_label_2
_geom_angle_atom_site_label_3
_geom_angle
N003 N002 C007 117.7(3)
C005 N002 N003 109.9(3)
C005 N002 C007 132.4(3)
N004 N003 N002 107.1(3)
N003 N004 C008 109.2(3)
N002 C005 C008 105.4(3)
N002 C005 C00L 132.9(3)
C008 C005 C00L 121.7(3)
C009 C006 C00C 122.4(3)
C009 C006 C00I 118.6(3)
C00C C006 C00I 119.1(3)
C00A C007 N002 119.7(3)
C00A C007 C00D 119.5(3)
C00D C007 N002 120.7(3)
N004 C008 C005 108.4(3)
N004 C008 C009 128.9(3)
C005 C008 C009 122.7(3)
C006 C009 C008 120.9(3)
C006 C009 H009 119.6
C008 C009 H009 119.6
C007 C00A H00A 119.7
C00E C00A C007 120.5(4)
C00E C00A H00A 119.7
C00D C00B H00B 120.2
C00D C00B C00F 119.7(4)
C00F C00B H00B 120.2
C00G C00C C006 121.3(3)
C00H C00C C006 122.4(4)
C00H C00C C00G 116.3(4)
C007 C00D H00D 119.8
C00B C00D C007 120.4(3)
C00B C00D H00D 119.8
C00A C00E H00E 120.4
C00A C00E C00F 119.3(3)
C00F C00E H00E 120.4
C00B C00F Cl1 119.5(3)
C00B C00F C00E 120.6(3)
C00E C00F Cl1 119.9(3)
C00C C00G H00G 119.1
C00K C00G C00C 121.9(4)
C00K C00G H00G 119.1
C00C C00H H00H 119.4
C00C C00H C00M 121.2(4)
C00M C00H H00H 119.4
C006 C00I H00C 107.1
C006 C00I H00F 107.1
H00C C00I H00F 106.8
C00L C00I C006 120.9(3)
C00L C00I H00C 107.1
C00L C00I H00F 107.1
C00K C00J H00J 120.3
C00M C00J H00J 120.3
C00M C00J C00K 119.5(4)
C00G C00K C00J 120.2(4)
C00G C00K H00K 119.9
C00J C00K H00K 119.9
C005 C00L H00I 108.7
C005 C00L H00L 108.7
C00I C00L C005 114.1(3)
C00I C00L H00I 108.7
C00I C00L H00L 108.7
H00I C00L H00L 107.6
C00H C00M H00M 119.5
C00J C00M C00H 121.0(4)
C00J C00M H00M 119.5

loop_
_geom_bond_atom_site_label_1
_geom_bond_atom_site_label_2
_geom_bond_distance
Cl1 C00F 1.729(4)
N002 N003 1.373(4)
N002 C005 1.341(4)
N002 C007 1.420(4)
N003 N004 1.301(4)
N004 C008 1.361(4)
C005 C008 1.368(4)
C005 C00L 1.476(5)
C006 C009 1.338(5)
C006 C00C 1.476(5)
C006 C00I 1.514(5)
C007 C00A 1.378(5)
C007 C00D 1.380(5)
C008 C009 1.431(5)
C009 H009 0.9300
C00A H00A 0.9300
C00A C00E 1.374(5)
C00B H00B 0.9300
C00B C00D 1.373(5)
C00B C00F 1.372(5)
C00C C00G 1.398(5)
C00C C00H 1.383(5)
C00D H00D 0.9300
C00E H00E 0.9300
C00E C00F 1.383(5)
C00G H00G 0.9300
C00G C00K 1.368(5)
C00H H00H 0.9300
C00H C00M 1.387(6)
C00I H00C 0.9700
C00I H00F 0.9700
C00I C00L 1.462(5)
C00J H00J 0.9300
C00J C00K 1.373(6)
C00J C00M 1.343(6)
C00K H00K 0.9300
C00L H00I 0.9700
C00L H00L 0.9700
C00M H00M 0.9300
